data_2232726
loop_
_publ_author_name
'Fun, Hoong-Kun'
'Asik, Safra Izuani Jama'
'Chandrakantha, B.'
'Isloor, Arun M.'
'Shetty, Prakash'

_publ_section_title
;
 4-(3-Chlorophenyl)-3-[(2,6-difluorobenzyl)sulfanyl]-5-(3,4,5-trimethoxyphenyl)-4<i>H</i>-1,2,4-triazole
;
_journal_coeditor_code HB6503
_journal_issue 12
_journal_name_full 'Acta Crystallographica Section E'
_journal_page_first o3422
_journal_page_last o3423
_journal_paper_doi 10.1107/S1600536811048653
_journal_volume 67
_journal_year 2011
_chemical_formula_iupac 'C24 H20 Cl F2 N3 O3 S'
_chemical_formula_moiety 'C24 H20 Cl F2 N3 O3 S'
_chemical_formula_sum 'C24 H20 Cl F2 N3 O3 S'
_chemical_formula_weight 503.94
_chemical_name_systematic
;
4-(3-Chlorophenyl)-3-[(2,6-difluorobenzyl)sulfanyl]-5-(3,4,5-
trimethoxyphenyl)-4<i>H</i>-1,2,4-triazole
;
_space_group_IT_number 14
_symmetry_cell_setting monoclinic
_symmetry_space_group_name_Hall '-P 2ybc'
_symmetry_space_group_name_H-M 'P 1 21/c 1'
_atom_sites_solution_hydrogens geom
_atom_sites_solution_primary direct
_atom_sites_solution_secondary difmap
_audit_creation_method SHELXL-97
_cell_angle_alpha 90.00
_cell_angle_beta 117.1970(10)
_cell_angle_gamma 90.00
_cell_formula_units_Z 4
_cell_length_a 9.9867(2)
_cell_length_b 21.5140(3)
_cell_length_c 11.9793(2)
_cell_measurement_reflns_used 7706
_cell_measurement_temperature 100.0(10)
_cell_measurement_theta_max 29.96
_cell_measurement_theta_min 2.29
_cell_volume 2289.24(7)
_computing_cell_refinement 'SAINT (Bruker, 2009)'
_computing_data_collection 'APEX2 (Bruker, 2009)'
_computing_data_reduction 'SAINT (Bruker, 2009)'
_computing_molecular_graphics 'SHELXTL (Sheldrick, 2008)'
_computing_publication_material
;
SHELXTL (Sheldrick, 2008) and PLATON (Spek, 2009)
;
_computing_structure_refinement 'SHELXTL (Sheldrick, 2008)'
_computing_structure_solution 'SHELXTL (Sheldrick, 2008)'
_diffrn_ambient_temperature 100.0(10)
_diffrn_measured_fraction_theta_full 0.997
_diffrn_measured_fraction_theta_max 0.997
_diffrn_measurement_device_type 'Bruker SMART APEXII CCD'
_diffrn_measurement_method '\f and \w scans'
_diffrn_radiation_monochromator graphite
_diffrn_radiation_source 'fine-focus sealed tube'
_diffrn_radiation_type MoK\a
_diffrn_radiation_wavelength 0.71073
_diffrn_reflns_av_R_equivalents 0.0385
_diffrn_reflns_av_sigmaI/netI 0.0477
_diffrn_reflns_limit_h_max 14
_diffrn_reflns_limit_h_min -13
_diffrn_reflns_limit_k_max 28
_diffrn_reflns_limit_k_min -30
_diffrn_reflns_limit_l_max 13
_diffrn_reflns_limit_l_min -16
_diffrn_reflns_number 26235
_diffrn_reflns_theta_full 30.04
_diffrn_reflns_theta_max 30.04
_diffrn_reflns_theta_min 1.89
_diffrn_standards_number 0
_exptl_absorpt_coefficient_mu 0.307
_exptl_absorpt_correction_T_max 0.9679
_exptl_absorpt_correction_T_min 0.8964
_exptl_absorpt_correction_type multi-scan
_exptl_absorpt_process_details '(<i>SADABS</i>; Bruker, 2009)'
_exptl_crystal_colour colourless
_exptl_crystal_density_diffrn 1.462
_exptl_crystal_density_method 'not measured'
_exptl_crystal_description block
_exptl_crystal_F_000 1040
_exptl_crystal_size_max 0.36
_exptl_crystal_size_mid 0.17
_exptl_crystal_size_min 0.11
_refine_diff_density_max 0.432
_refine_diff_density_min -0.332
_refine_ls_extinction_method none
_refine_ls_goodness_of_fit_ref 1.025
_refine_ls_hydrogen_treatment constr
_refine_ls_matrix_type full
_refine_ls_number_parameters 310
_refine_ls_number_reflns 6681
_refine_ls_number_restraints 0
_refine_ls_restrained_S_all 1.025
_refine_ls_R_factor_all 0.0696
_refine_ls_R_factor_gt 0.0489
_refine_ls_shift/su_max_lt 0.001
_refine_ls_shift/su_mean 0.000
_refine_ls_structure_factor_coef Fsqd
_refine_ls_weighting_details 'calc w=1/[\s^2^(Fo^2^)+(0.0429P)^2^+1.4878P] where P=(Fo^2^+2Fc^2^)/3'
_refine_ls_weighting_scheme calc
_refine_ls_wR_factor_gt 0.1006
_refine_ls_wR_factor_ref 0.1100
_reflns_number_gt 5130
_reflns_number_total 6681
_reflns_threshold_expression I>2\s(I)
_cod_data_source_file hb6503.cif
_cod_data_source_block I
_cod_original_sg_symbol_H-M 'P 21/c'
_cod_database_code 2232726
_cod_database_fobs_code 2232726

loop_
_symmetry_equiv_pos_as_xyz
'x, y, z'
'-x, y+1/2, -z+1/2'
'-x, -y, -z'
'x, -y-1/2, z-1/2'

loop_
_atom_site_type_symbol
_atom_site_label
_atom_site_fract_x
_atom_site_fract_y
_atom_site_fract_z
_atom_site_U_iso_or_equiv
_atom_site_adp_type
_atom_site_calc_flag
_atom_site_refinement_flags
_atom_site_occupancy
_atom_site_symmetry_multiplicity
Cl Cl1 0.09590(5) 0.86248(3) 0.08433(5) 0.03151(13) Uani d . 1 1
S S1 0.68053(5) 0.94142(2) 0.38418(4) 0.01701(10) Uani d . 1 1
F F1 1.00621(13) 0.87358(6) 0.32771(11) 0.0301(3) Uani d . 1 1
F F2 0.68850(14) 0.78856(5) 0.47897(11) 0.0313(3) Uani d . 1 1
O O1 0.29452(13) 0.86279(6) -0.34883(11) 0.0175(3) Uani d . 1 1
O O2 0.48997(14) 0.88263(6) -0.44702(11) 0.0175(3) Uani d . 1 1
O O3 0.75145(14) 0.93893(6) -0.31485(11) 0.0182(3) Uani d . 1 1
N N1 0.77291(16) 0.99061(7) 0.11532(13) 0.0162(3) Uani d . 1 1
N N2 0.79349(16) 0.99452(7) 0.23776(13) 0.0163(3) Uani d . 1 1
N N3 0.61625(16) 0.92492(6) 0.13604(13) 0.0137(3) Uani d . 1 1
C C1 0.47268(19) 0.90647(8) -0.14903(15) 0.0147(3) Uani d . 1 1
H H1A 0.4059 0.8999 -0.1136 0.018 Uiso calc R 1 1
C C2 0.42908(18) 0.89043(8) -0.27358(15) 0.0146(3) Uani d . 1 1
C C3 0.52434(19) 0.90190(8) -0.32781(15) 0.0139(3) Uani d . 1 1
C C4 0.66518(19) 0.92956(8) -0.25484(15) 0.0143(3) Uani d . 1 1
C C5 0.71188(18) 0.94367(8) -0.12895(15) 0.0146(3) Uani d . 1 1
H H5A 0.8088 0.9609 -0.0791 0.018 Uiso calc R 1 1
C C6 0.61431(19) 0.93212(8) -0.07673(15) 0.0136(3) Uani d . 1 1
C C7 0.66734(18) 0.94915(8) 0.05602(15) 0.0137(3) Uani d . 1 1
C C8 0.69995(18) 0.95528(8) 0.24881(15) 0.0143(3) Uani d . 1 1
C C9 0.50775(19) 0.87636(8) 0.11320(14) 0.0139(3) Uani d . 1 1
C C10 0.5402(2) 0.81642(8) 0.09147(16) 0.0180(3) Uani d . 1 1
H H10A 0.6346 0.8069 0.0944 0.022 Uiso calc R 1 1
C C11 0.4324(2) 0.77023(9) 0.06527(16) 0.0216(4) Uani d . 1 1
H H11A 0.4528 0.7289 0.0494 0.026 Uiso calc R 1 1
C C12 0.2952(2) 0.78418(9) 0.06222(17) 0.0223(4) Uani d . 1 1
H H12A 0.2215 0.7527 0.0442 0.027 Uiso calc R 1 1
C C13 0.2666(2) 0.84463(9) 0.08571(16) 0.0196(4) Uani d . 1 1
C C14 0.37204(19) 0.89165(8) 0.11156(15) 0.0156(3) Uani d . 1 1
H H14A 0.3518 0.9329 0.1276 0.019 Uiso calc R 1 1
C C15 0.8492(2) 0.89379(8) 0.47096(16) 0.0180(4) Uani d . 1 1
H H15A 0.9389 0.9180 0.4825 0.022 Uiso calc R 1 1
H H15B 0.8586 0.8847 0.5553 0.022 Uiso calc R 1 1
C C16 0.84819(19) 0.83360(8) 0.40752(15) 0.0174(3) Uani d . 1 1
C C17 0.9269(2) 0.82486(9) 0.33895(16) 0.0201(4) Uani d . 1 1
C C18 0.9289(2) 0.76939(9) 0.28106(17) 0.0251(4) Uani d . 1 1
H H18A 0.9852 0.7655 0.2354 0.030 Uiso calc R 1 1
C C19 0.8471(2) 0.71991(9) 0.29131(18) 0.0270(4) Uani d . 1 1
H H19A 0.8467 0.6815 0.2521 0.032 Uiso calc R 1 1
C C20 0.7655(2) 0.72574(9) 0.35825(17) 0.0256(4) Uani d . 1 1
H H20A 0.7092 0.6918 0.3657 0.031 Uiso calc R 1 1
C C21 0.7685(2) 0.78214(9) 0.41376(16) 0.0208(4) Uani d . 1 1
C C22 0.2031(2) 0.84505(9) -0.29081(17) 0.0204(4) Uani d . 1 1
H H22A 0.1137 0.8230 -0.3518 0.031 Uiso calc R 1 1
H H22B 0.1720 0.8823 -0.2616 0.031 Uiso calc R 1 1
H H22C 0.2609 0.8178 -0.2193 0.031 Uiso calc R 1 1
C C23 0.3695(2) 0.91553(10) -0.54687(16) 0.0236(4) Uani d . 1 1
H H23A 0.3463 0.8955 -0.6272 0.035 Uiso calc R 1 1
H H23B 0.4001 0.9587 -0.5485 0.035 Uiso calc R 1 1
H H23C 0.2801 0.9148 -0.5331 0.035 Uiso calc R 1 1
C C24 0.8921(2) 0.97061(9) -0.24538(18) 0.0237(4) Uani d . 1 1
H H24A 0.9396 0.9779 -0.2999 0.036 Uiso calc R 1 1
H H24B 0.9586 0.9450 -0.1737 0.036 Uiso calc R 1 1
H H24C 0.8740 1.0105 -0.2151 0.036 Uiso calc R 1 1

loop_
_atom_site_aniso_label
_atom_site_aniso_U_11
_atom_site_aniso_U_22
_atom_site_aniso_U_33
_atom_site_aniso_U_12
_atom_site_aniso_U_13
_atom_site_aniso_U_23
Cl1 0.0222(2) 0.0397(3) 0.0385(3) -0.0091(2) 0.0190(2) -0.0078(2)
S1 0.0213(2) 0.0192(2) 0.01326(19) 0.00148(17) 0.01018(16) -0.00077(16)
F1 0.0286(6) 0.0313(7) 0.0378(7) -0.0063(5) 0.0217(5) -0.0054(5)
F2 0.0480(8) 0.0257(6) 0.0333(6) -0.0054(5) 0.0299(6) -0.0001(5)
O1 0.0166(6) 0.0213(7) 0.0138(6) -0.0053(5) 0.0063(5) -0.0016(5)
O2 0.0221(6) 0.0185(6) 0.0120(5) 0.0011(5) 0.0080(5) -0.0016(5)
O3 0.0198(6) 0.0215(6) 0.0170(6) -0.0054(5) 0.0115(5) -0.0030(5)
N1 0.0173(7) 0.0187(8) 0.0126(7) -0.0025(6) 0.0068(6) -0.0017(5)
N2 0.0183(7) 0.0172(7) 0.0131(6) -0.0016(6) 0.0070(6) -0.0012(5)
N3 0.0149(6) 0.0134(7) 0.0129(6) -0.0018(5) 0.0064(5) -0.0013(5)
C1 0.0160(8) 0.0144(8) 0.0136(7) 0.0010(6) 0.0066(6) 0.0020(6)
C2 0.0147(8) 0.0132(8) 0.0139(8) 0.0007(6) 0.0048(6) 0.0015(6)
C3 0.0176(8) 0.0125(8) 0.0109(7) 0.0010(6) 0.0060(6) -0.0002(6)
C4 0.0164(8) 0.0145(8) 0.0143(8) -0.0001(6) 0.0091(6) 0.0016(6)
C5 0.0152(8) 0.0130(8) 0.0148(8) -0.0012(6) 0.0061(6) -0.0001(6)
C6 0.0159(7) 0.0120(8) 0.0121(7) 0.0013(6) 0.0057(6) 0.0015(6)
C7 0.0153(7) 0.0146(8) 0.0122(7) 0.0012(6) 0.0070(6) 0.0010(6)
C8 0.0165(8) 0.0146(8) 0.0120(7) 0.0018(6) 0.0068(6) -0.0004(6)
C9 0.0169(8) 0.0148(8) 0.0092(7) -0.0024(6) 0.0053(6) 0.0012(6)
C10 0.0200(8) 0.0157(8) 0.0161(8) 0.0013(7) 0.0066(7) 0.0005(7)
C11 0.0283(10) 0.0138(8) 0.0188(8) -0.0022(7) 0.0074(7) 0.0004(7)
C12 0.0261(9) 0.0193(9) 0.0190(9) -0.0098(7) 0.0082(7) 0.0005(7)
C13 0.0194(8) 0.0248(10) 0.0157(8) -0.0039(7) 0.0091(7) 0.0001(7)
C14 0.0189(8) 0.0155(8) 0.0135(8) -0.0013(6) 0.0084(6) -0.0003(6)
C15 0.0219(9) 0.0170(9) 0.0122(8) 0.0002(7) 0.0052(7) -0.0004(6)
C16 0.0190(8) 0.0162(8) 0.0125(8) 0.0018(7) 0.0034(6) 0.0006(6)
C17 0.0185(8) 0.0215(9) 0.0184(8) -0.0004(7) 0.0068(7) 0.0001(7)
C18 0.0259(10) 0.0288(11) 0.0206(9) 0.0078(8) 0.0105(8) -0.0015(8)
C19 0.0343(11) 0.0197(10) 0.0210(9) 0.0074(8) 0.0075(8) -0.0015(7)
C20 0.0332(11) 0.0176(9) 0.0217(9) 0.0011(8) 0.0087(8) 0.0032(7)
C21 0.0285(10) 0.0198(9) 0.0160(8) 0.0023(7) 0.0118(7) 0.0030(7)
C22 0.0168(8) 0.0252(10) 0.0196(9) -0.0050(7) 0.0087(7) -0.0011(7)
C23 0.0211(9) 0.0335(11) 0.0142(8) 0.0018(8) 0.0065(7) 0.0021(7)
C24 0.0233(9) 0.0285(10) 0.0242(9) -0.0108(8) 0.0151(8) -0.0085(8)

loop_
_atom_type_symbol
_atom_type_description
_atom_type_scat_dispersion_real
_atom_type_scat_dispersion_imag
_atom_type_scat_source
C C 0.0033 0.0016 'International Tables Vol C Tables 4.2.6.8 and 6.1.1.4'
H H 0.0000 0.0000 'International Tables Vol C Tables 4.2.6.8 and 6.1.1.4'
N N 0.0061 0.0033 'International Tables Vol C Tables 4.2.6.8 and 6.1.1.4'
O O 0.0106 0.0060 'International Tables Vol C Tables 4.2.6.8 and 6.1.1.4'
F F 0.0171 0.0103 'International Tables Vol C Tables 4.2.6.8 and 6.1.1.4'
S S 0.1246 0.1234 'International Tables Vol C Tables 4.2.6.8 and 6.1.1.4'
Cl Cl 0.1484 0.1585 'International Tables Vol C Tables 4.2.6.8 and 6.1.1.4'

loop_
_geom_angle_atom_site_label_1
_geom_angle_atom_site_label_2
_geom_angle_atom_site_label_3
_geom_angle
C8 S1 C15 99.14(8)
C2 O1 C22 116.74(13)
C3 O2 C23 115.73(13)
C4 O3 C24 116.76(13)
C7 N1 N2 107.89(13)
C8 N2 N1 107.45(13)
C7 N3 C8 104.48(13)
C7 N3 C9 128.96(14)
C8 N3 C9 126.46(14)
C6 C1 C2 119.75(15)
C6 C1 H1A 120.1
C2 C1 H1A 120.1
O1 C2 C1 123.12(15)
O1 C2 C3 116.34(14)
C1 C2 C3 120.54(15)
O2 C3 C2 122.08(15)
O2 C3 C4 118.62(15)
C2 C3 C4 119.10(15)
O3 C4 C5 123.91(15)
O3 C4 C3 115.34(14)
C5 C4 C3 120.70(15)
C4 C5 C6 119.21(15)
C4 C5 H5A 120.4
C6 C5 H5A 120.4
C1 C6 C5 120.63(15)
C1 C6 C7 122.13(15)
C5 C6 C7 117.23(15)
N1 C7 N3 109.96(14)
N1 C7 C6 123.75(15)
N3 C7 C6 126.29(15)
N2 C8 N3 110.22(14)
N2 C8 S1 126.26(13)
N3 C8 S1 123.52(13)
C10 C9 C14 122.02(16)
C10 C9 N3 119.47(15)
C14 C9 N3 118.49(15)
C9 C10 C11 118.98(17)
C9 C10 H10A 120.5
C11 C10 H10A 120.5
C12 C11 C10 120.31(17)
C12 C11 H11A 119.8
C10 C11 H11A 119.8
C11 C12 C13 119.34(17)
C11 C12 H12A 120.3
C13 C12 H12A 120.3
C12 C13 C14 121.50(17)
C12 C13 Cl1 119.76(14)
C14 C13 Cl1 118.74(14)
C9 C14 C13 117.84(16)
C9 C14 H14A 121.1
C13 C14 H14A 121.1
C16 C15 S1 113.79(12)
C16 C15 H15A 108.8
S1 C15 H15A 108.8
C16 C15 H15B 108.8
S1 C15 H15B 108.8
H15A C15 H15B 107.7
C17 C16 C21 114.80(16)
C17 C16 C15 122.94(16)
C21 C16 C15 122.26(16)
F1 C17 C18 118.26(17)
F1 C17 C16 117.97(16)
C18 C17 C16 123.77(18)
C19 C18 C17 118.37(18)
C19 C18 H18A 120.8
C17 C18 H18A 120.8
C18 C19 C20 120.65(18)
C18 C19 H19A 119.7
C20 C19 H19A 119.7
C21 C20 C19 118.10(18)
C21 C20 H20A 121.0
C19 C20 H20A 121.0
F2 C21 C20 118.68(17)
F2 C21 C16 117.01(16)
C20 C21 C16 124.31(18)
O1 C22 H22A 109.5
O1 C22 H22B 109.5
H22A C22 H22B 109.5
O1 C22 H22C 109.5
H22A C22 H22C 109.5
H22B C22 H22C 109.5
O2 C23 H23A 109.5
O2 C23 H23B 109.5
H23A C23 H23B 109.5
O2 C23 H23C 109.5
H23A C23 H23C 109.5
H23B C23 H23C 109.5
O3 C24 H24A 109.5
O3 C24 H24B 109.5
H24A C24 H24B 109.5
O3 C24 H24C 109.5
H24A C24 H24C 109.5
H24B C24 H24C 109.5

loop_
_geom_bond_atom_site_label_1
_geom_bond_atom_site_label_2
_geom_bond_distance
Cl1 C13 1.7404(19)
S1 C8 1.7446(17)
S1 C15 1.8352(18)
F1 C17 1.357(2)
F2 C21 1.355(2)
O1 C2 1.366(2)
O1 C22 1.429(2)
O2 C3 1.3714(19)
O2 C23 1.436(2)
O3 C4 1.366(2)
O3 C24 1.436(2)
N1 C7 1.314(2)
N1 N2 1.3875(19)
N2 C8 1.310(2)
N3 C7 1.378(2)
N3 C8 1.385(2)
N3 C9 1.439(2)
C1 C6 1.391(2)
C1 C2 1.393(2)
C1 H1A 0.9500
C2 C3 1.397(2)
C3 C4 1.405(2)
C4 C5 1.393(2)
C5 C6 1.400(2)
C5 H5A 0.9500
C6 C7 1.474(2)
C9 C10 1.383(2)
C9 C14 1.386(2)
C10 C11 1.392(3)
C10 H10A 0.9500
C11 C12 1.386(3)
C11 H11A 0.9500
C12 C13 1.388(3)
C12 H12A 0.9500
C13 C14 1.389(2)
C14 H14A 0.9500
C15 C16 1.499(2)
C15 H15A 0.9900
C15 H15B 0.9900
C16 C17 1.385(3)
C16 C21 1.386(3)
C17 C18 1.385(3)
C18 C19 1.381(3)
C18 H18A 0.9500
C19 C20 1.385(3)
C19 H19A 0.9500
C20 C21 1.377(3)
C20 H20A 0.9500
C22 H22A 0.9800
C22 H22B 0.9800
C22 H22C 0.9800
C23 H23A 0.9800
C23 H23B 0.9800
C23 H23C 0.9800
C24 H24A 0.9800
C24 H24B 0.9800
C24 H24C 0.9800

loop_
_geom_hbond_atom_site_label_D
_geom_hbond_atom_site_label_H
_geom_hbond_atom_site_label_A
_geom_hbond_site_symmetry_A
_geom_hbond_distance_DH
_geom_hbond_distance_HA
_geom_hbond_distance_DA
_geom_hbond_angle_DHA
_geom_hbond_publ_flag
C11 H11A O2 4_576 0.95 2.43 3.353(2) 165 yes
C15 H15B O3 1_556 0.99 2.54 3.281(2) 132 yes
C24 H24A N2 3_775 0.98 2.49 3.189(2) 128 yes
C20 H20A Cg2 4_565 0.95 2.66 3.543(2) 154 yes
C1 H1A Cg3 1_555 0.95 2.85 3.6138(19) 138 yes

loop_
_geom_torsion_atom_site_label_1
_geom_torsion_atom_site_label_2
_geom_torsion_atom_site_label_3
_geom_torsion_atom_site_label_4
_geom_torsion
C7 N1 N2 C8 0.07(18)
C22 O1 C2 C1 -5.8(2)
C22 O1 C2 C3 173.75(15)
C6 C1 C2 O1 177.28(15)
C6 C1 C2 C3 -2.3(2)
C23 O2 C3 C2 71.3(2)
C23 O2 C3 C4 -113.93(18)
O1 C2 C3 O2 -4.5(2)
C1 C2 C3 O2 175.11(15)
O1 C2 C3 C4 -179.25(15)
C1 C2 C3 C4 0.3(2)
C24 O3 C4 C5 -6.1(2)
C24 O3 C4 C3 176.26(15)
O2 C3 C4 O3 4.8(2)
C2 C3 C4 O3 179.76(15)
O2 C3 C4 C5 -172.94(15)
C2 C3 C4 C5 2.0(2)
O3 C4 C5 C6 -179.94(15)
C3 C4 C5 C6 -2.4(2)
C2 C1 C6 C5 1.9(2)
C2 C1 C6 C7 -179.10(15)
C4 C5 C6 C1 0.4(2)
C4 C5 C6 C7 -178.63(15)
N2 N1 C7 N3 -0.04(19)
N2 N1 C7 C6 -179.95(15)
C8 N3 C7 N1 0.00(18)
C9 N3 C7 N1 -176.45(16)
C8 N3 C7 C6 179.90(16)
C9 N3 C7 C6 3.5(3)
C1 C6 C7 N1 -156.64(17)
C5 C6 C7 N1 22.4(2)
C1 C6 C7 N3 23.5(3)
C5 C6 C7 N3 -157.48(16)
N1 N2 C8 N3 -0.08(19)
N1 N2 C8 S1 179.57(12)
C7 N3 C8 N2 0.05(18)
C9 N3 C8 N2 176.61(15)
C7 N3 C8 S1 -179.61(12)
C9 N3 C8 S1 -3.0(2)
C15 S1 C8 N2 -76.25(16)
C15 S1 C8 N3 103.35(15)
C7 N3 C9 C10 65.5(2)
C8 N3 C9 C10 -110.22(19)
C7 N3 C9 C14 -113.38(19)
C8 N3 C9 C14 70.9(2)
C14 C9 C10 C11 1.0(2)
N3 C9 C10 C11 -177.84(15)
C9 C10 C11 C12 -0.6(3)
C10 C11 C12 C13 -0.1(3)
C11 C12 C13 C14 0.4(3)
C11 C12 C13 Cl1 -179.09(14)
C10 C9 C14 C13 -0.7(2)
N3 C9 C14 C13 178.12(14)
C12 C13 C14 C9 0.0(3)
Cl1 C13 C14 C9 179.49(12)
C8 S1 C15 C16 -63.03(14)
S1 C15 C16 C17 100.76(18)
S1 C15 C16 C21 -79.58(19)
C21 C16 C17 F1 179.26(15)
C15 C16 C17 F1 -1.1(3)
C21 C16 C17 C18 -0.5(3)
C15 C16 C17 C18 179.14(17)
F1 C17 C18 C19 -179.36(16)
C16 C17 C18 C19 0.4(3)
C17 C18 C19 C20 -0.2(3)
C18 C19 C20 C21 0.1(3)
C19 C20 C21 F2 179.65(17)
C19 C20 C21 C16 -0.2(3)
C17 C16 C21 F2 -179.45(15)
C15 C16 C21 F2 0.9(3)
C17 C16 C21 C20 0.4(3)
C15 C16 C21 C20 -179.24(17)

loop_
_cod_related_entry_id
_cod_related_entry_database
_cod_related_entry_code
1 ChemSpider 30657228
